data_7041427
loop_
_publ_author_name
'Ferrer-Ugalde, A'
'Cabrera-Gonz\'alez, J'
'Ju\'arez-P\'erez, E J'
'Teixidor, F.'
'P\'erez-Inestrosa, E'
'Montenegro, J. M.'
'Sillanp\"a\"a, R'
'Haukka, M.'
'N\'u\~nez, R'

_publ_section_title
;
 Carborane-stilbene dyads: the influence of substituents and cluster
 isomers on photoluminescence properties.
;
_journal_issue 7
_journal_name_full 'Dalton transactions (Cambridge, England : 2003)'
_journal_page_first 2091
_journal_page_last 2104
_journal_paper_doi 10.1039/c6dt04003a
_journal_volume 46
_journal_year 2017
_chemical_formula_moiety 'C23 H28 B10'
_chemical_formula_sum 'C23 H28 B10'
_chemical_formula_weight 412.55
_space_group_crystal_system monoclinic
_space_group_IT_number 4
_space_group_name_Hall 'P 2yb'
_space_group_name_H-M_alt 'P 1 21 1'
_symmetry_space_group_name_Hall 'P 2yb'
_symmetry_space_group_name_H-M 'P 1 21 1'
_atom_sites_solution_hydrogens geom
_audit_creation_method SHELXL-2014/7
_audit_update_record
;
2016-10-03 deposited with the CCDC.
2016-12-13 downloaded from the CCDC.
;
_cell_angle_alpha 90
_cell_angle_beta 97.317(8)
_cell_angle_gamma 90
_cell_formula_units_Z 4
_cell_length_a 11.4530(10)
_cell_length_b 7.2953(6)
_cell_length_c 27.575(2)
_cell_measurement_reflns_used 3638
_cell_measurement_temperature 120(2)
_cell_measurement_theta_max 76.3700
_cell_measurement_theta_min 6.2360
_cell_volume 2285.2(3)
_computing_cell_refinement
;
CrysAlisPro, Agilent Technologies,
Version 1.171.37.35 (release 13-08-2014 CrysAlis171 .NET)
(compiled Aug 13 2014,18:06:01)
;
_computing_data_collection
;
CrysAlisPro, Agilent Technologies,
Version 1.171.37.35 (release 13-08-2014 CrysAlis171 .NET)
(compiled Aug 13 2014,18:06:01)
;
_computing_data_reduction
;
CrysAlisPro, Agilent Technologies,
Version 1.171.37.35 (release 13-08-2014 CrysAlis171 .NET)
(compiled Aug 13 2014,18:06:01)
;
_computing_molecular_graphics 'UCSF Chimera (Petterssen et al. 2004)'
_computing_publication_material 'SHELXL-2014/7 (Sheldrick, 2014)'
_computing_structure_refinement 'SHELXL-2014 (Sheldrick, 2014)'
_computing_structure_solution 'SUPERFLIP (Palatinus & Chapuis, 2007)'
_diffrn_ambient_temperature 120(2)
_diffrn_detector_area_resol_mean 10.3953
_diffrn_measured_fraction_theta_full 0.998
_diffrn_measured_fraction_theta_max 0.998
_diffrn_measurement_device '\k-geometry diffractometer'
_diffrn_measurement_device_type 'SuperNova, Dual, Cu at zero, Atlas'
_diffrn_measurement_method '\f scans and \w scans with \k offset'
_diffrn_radiation_monochromator mirror
_diffrn_radiation_type CuK\a
_diffrn_radiation_wavelength 1.54178
_diffrn_reflns_av_R_equivalents 0.0915
_diffrn_reflns_av_unetI/netI 0.0961
_diffrn_reflns_Laue_measured_fraction_full 0.998
_diffrn_reflns_Laue_measured_fraction_max 0.998
_diffrn_reflns_limit_h_max 13
_diffrn_reflns_limit_h_min -12
_diffrn_reflns_limit_k_max 8
_diffrn_reflns_limit_k_min -8
_diffrn_reflns_limit_l_max 33
_diffrn_reflns_limit_l_min -30
_diffrn_reflns_number 14078
_diffrn_reflns_point_group_measured_fraction_full 0.998
_diffrn_reflns_point_group_measured_fraction_max 0.998
_diffrn_reflns_theta_full 67.679
_diffrn_reflns_theta_max 68.132
_diffrn_reflns_theta_min 3.232
_diffrn_source micro-source
_exptl_absorpt_coefficient_mu 0.438
_exptl_absorpt_correction_T_max 0.7540
_exptl_absorpt_correction_T_min 0.4995
_exptl_absorpt_correction_type multi-scan
_exptl_absorpt_process_details
;
SADABS-2012/1 (Bruker, 2012)
Additional spherical absorption correction applied with mu*r =  0.2000
;
_exptl_crystal_colour colourless
_exptl_crystal_density_diffrn 1.199
_exptl_crystal_description block
_exptl_crystal_F_000 864
_exptl_crystal_size_max 0.217
_exptl_crystal_size_mid 0.101
_exptl_crystal_size_min 0.041
_refine_diff_density_max 0.584
_refine_diff_density_min -0.447
_refine_diff_density_rms 0.109
_refine_ls_abs_structure_details
;
 Refined as an inversion twin.
;
_refine_ls_abs_structure_Flack 0.0(14)
_refine_ls_extinction_method none
_refine_ls_goodness_of_fit_ref 1.050
_refine_ls_hydrogen_treatment constr
_refine_ls_matrix_type full
_refine_ls_number_parameters 596
_refine_ls_number_reflns 7331
_refine_ls_number_restraints 1
_refine_ls_restrained_S_all 1.050
_refine_ls_R_factor_all 0.1092
_refine_ls_R_factor_gt 0.0980
_refine_ls_shift/su_max 0.000
_refine_ls_shift/su_mean 0.000
_refine_ls_structure_factor_coef Fsqd
_refine_ls_weighting_details 'w=1/[\s^2^(Fo^2^)+(0.1723P)^2^+1.3547P] where P=(Fo^2^+2Fc^2^)/3'
_refine_ls_weighting_scheme calc
_refine_ls_wR_factor_gt 0.2676
_refine_ls_wR_factor_ref 0.2813
_reflns_Friedel_coverage 0.844
_reflns_Friedel_fraction_full 0.998
_reflns_Friedel_fraction_max 0.998
_reflns_number_gt 6105
_reflns_number_total 7331
_reflns_threshold_expression 'I > 2\s(I)'
_cod_data_source_file c6dt04003a2.cif
_cod_data_source_block jcs257b
_cod_depositor_comments 'Adding full bibliography for 7041421--7041427.cif.'
_cod_database_code 7041427
_shelx_shelxl_version_number 2014/7
_shelx_space_group_comment
;
The symmetry employed for this shelxl refinement is uniquely defined
by the following loop, which should always be used as a source of
symmetry information in preference to the above space-group names.
They are only intended as comments.
;
_shelx_estimated_absorpt_t_min 0.911
_shelx_estimated_absorpt_t_max 0.982

loop_
_space_group_symop_operation_xyz
'x, y, z'
'-x, y+1/2, -z'

loop_
_atom_site_label
_atom_site_type_symbol
_atom_site_fract_x
_atom_site_fract_y
_atom_site_fract_z
_atom_site_U_iso_or_equiv
_atom_site_adp_type
_atom_site_occupancy
_atom_site_site_symmetry_order
_atom_site_calc_flag
_atom_site_refinement_flags_posn
_atom_site_refinement_flags_adp
C1 C -0.0443(5) 0.4984(8) 0.2276(2) 0.0250(12) Uani 1 1 d . .
C13 C -0.0366(5) 0.6604(9) 0.2635(2) 0.0296(13) Uani 1 1 d . .
H13A H 0.0224 0.7476 0.2537 0.035 Uiso 1 1 calc R U
H13B H -0.1136 0.7240 0.2591 0.035 Uiso 1 1 calc R U
C14 C -0.0056(5) 0.6215(8) 0.3171(2) 0.0255(12) Uani 1 1 d . .
C19 C -0.0829(5) 0.5391(9) 0.3453(2) 0.0290(12) Uani 1 1 d . .
H19 H -0.1556 0.4923 0.3297 0.035 Uiso 1 1 calc R U
C18 C -0.0568(5) 0.5236(8) 0.3950(2) 0.0276(12) Uani 1 1 d . .
H18 H -0.1124 0.4667 0.4130 0.033 Uiso 1 1 calc R U
C17 C 0.0482(6) 0.5884(8) 0.4202(2) 0.0287(13) Uani 1 1 d . .
C16 C 0.1287(5) 0.6695(9) 0.3916(2) 0.0285(12) Uani 1 1 d . .
H16 H 0.2015 0.7157 0.4072 0.034 Uiso 1 1 calc R U
C15 C 0.1030(5) 0.6826(8) 0.3414(2) 0.0284(12) Uani 1 1 d . .
H15 H 0.1596 0.7337 0.3230 0.034 Uiso 1 1 calc R U
C20 C 0.0700(6) 0.5739(9) 0.4733(2) 0.0305(13) Uani 1 1 d . .
H20 H 0.0080 0.5255 0.4892 0.037 Uiso 1 1 calc R U
C21 C 0.1686(6) 0.6221(9) 0.5018(2) 0.0315(13) Uani 1 1 d . .
H21 H 0.2301 0.6721 0.4858 0.038 Uiso 1 1 calc R U
C22 C 0.1917(6) 0.6056(8) 0.5555(2) 0.0296(13) Uani 1 1 d . .
C27 C 0.1110(5) 0.5282(8) 0.5843(2) 0.0312(13) Uani 1 1 d . .
H27 H 0.0384 0.4800 0.5691 0.037 Uiso 1 1 calc R U
C26 C 0.1373(6) 0.5223(9) 0.6343(2) 0.0351(14) Uani 1 1 d . .
H26 H 0.0820 0.4711 0.6534 0.042 Uiso 1 1 calc R U
C25 C 0.2439(6) 0.5902(10) 0.6576(2) 0.0349(15) Uani 1 1 d . .
H25 H 0.2610 0.5864 0.6922 0.042 Uiso 1 1 calc R U
C24 C 0.3240(5) 0.6629(9) 0.6296(2) 0.0321(13) Uani 1 1 d . .
H24 H 0.3970 0.7092 0.6450 0.038 Uiso 1 1 calc R U
C23 C 0.2987(5) 0.6690(8) 0.5791(2) 0.0281(12) Uani 1 1 d . .
H23 H 0.3555 0.7172 0.5602 0.034 Uiso 1 1 calc R U
C7 C -0.0774(5) 0.4083(9) 0.1331(2) 0.0277(13) Uani 1 1 d . .
C28 C -0.1042(5) 0.4658(10) 0.0804(2) 0.0309(13) Uani 1 1 d . .
C33 C -0.0360(6) 0.4042(12) 0.0457(3) 0.0398(16) Uani 1 1 d . .
H33 H 0.0319 0.3325 0.0559 0.048 Uiso 1 1 calc R U
C32 C -0.0646(7) 0.4446(13) -0.0034(2) 0.0465(19) Uani 1 1 d . .
H32 H -0.0171 0.3997 -0.0267 0.056 Uiso 1 1 calc R U
C31 C -0.1632(7) 0.5513(13) -0.0185(2) 0.0469(18) Uani 1 1 d . .
H31 H -0.1836 0.5807 -0.0521 0.056 Uiso 1 1 calc R U
C30 C -0.2306(7) 0.6135(11) 0.0158(3) 0.0433(18) Uani 1 1 d . .
H30 H -0.2979 0.6864 0.0054 0.052 Uiso 1 1 calc R U
C29 C -0.2038(6) 0.5739(11) 0.0646(2) 0.0398(16) Uani 1 1 d . .
H29 H -0.2520 0.6190 0.0876 0.048 Uiso 1 1 calc R U
B2 B -0.1427(6) 0.5241(10) 0.1763(2) 0.0279(14) Uani 1 1 d . .
H2 H -0.2006 0.6470 0.1684 0.033 Uiso 1 1 calc R U
B6 B -0.1709(6) 0.3642(10) 0.2209(2) 0.0280(14) Uani 1 1 d . .
H6 H -0.2459 0.3814 0.2429 0.034 Uiso 1 1 calc R U
B5 B -0.0325(6) 0.2715(10) 0.2472(2) 0.0269(14) Uani 1 1 d . .
H5 H -0.0174 0.2273 0.2864 0.032 Uiso 1 1 calc R U
B4 B 0.0796(6) 0.3792(10) 0.2186(2) 0.0268(14) Uani 1 1 d . .
H4 H 0.1687 0.4062 0.2393 0.032 Uiso 1 1 calc R U
B3 B 0.0124(6) 0.5353(10) 0.1739(2) 0.0267(14) Uani 1 1 d . .
H3 H 0.0572 0.6643 0.1642 0.032 Uiso 1 1 calc R U
B8 B 0.0588(5) 0.3179(10) 0.1557(3) 0.0273(14) Uani 1 1 d . .
H8 H 0.1340 0.3026 0.1337 0.033 Uiso 1 1 calc R U
B9 B 0.0319(6) 0.1546(11) 0.2006(2) 0.0292(14) Uani 1 1 d . .
H9 H 0.0899 0.0319 0.2087 0.035 Uiso 1 1 calc R U
B10 B -0.1240(6) 0.1443(11) 0.2023(2) 0.0271(13) Uani 1 1 d . .
H10 H -0.1688 0.0146 0.2115 0.033 Uiso 1 1 calc R U
B11 B -0.1931(6) 0.3030(10) 0.1581(2) 0.0269(14) Uani 1 1 d . .
H11 H -0.2827 0.2782 0.1378 0.032 Uiso 1 1 calc R U
B12 B -0.0670(6) 0.1740(10) 0.1455(2) 0.0271(13) Uani 1 1 d . .
H12 H -0.0747 0.0647 0.1168 0.033 Uiso 1 1 calc R U
C1B C 0.4616(5) 0.6986(8) 0.22107(19) 0.0241(12) Uani 1 1 d . .
C13B C 0.4822(5) 0.5312(9) 0.2553(2) 0.0290(13) Uani 1 1 d . .
H13C H 0.4145 0.4471 0.2478 0.035 Uiso 1 1 calc R U
H13D H 0.5529 0.4659 0.2472 0.035 Uiso 1 1 calc R U
C14B C 0.4982(5) 0.5664(8) 0.3095(2) 0.0246(12) Uani 1 1 d . .
C19B C 0.5999(5) 0.6467(9) 0.3334(2) 0.0257(12) Uani 1 1 d . .
H19B H 0.6570 0.6945 0.3146 0.031 Uiso 1 1 calc R U
C18B C 0.6197(4) 0.6585(8) 0.3836(2) 0.0243(11) Uani 1 1 d . .
H18B H 0.6895 0.7155 0.3987 0.029 Uiso 1 1 calc R U
C17B C 0.5381(5) 0.5875(8) 0.4128(2) 0.0243(12) Uani 1 1 d . .
C16B C 0.4341(5) 0.5143(8) 0.3888(2) 0.0268(12) Uani 1 1 d . .
H16B H 0.3758 0.4702 0.4075 0.032 Uiso 1 1 calc R U
C15B C 0.4138(5) 0.5047(8) 0.3385(2) 0.0258(12) Uani 1 1 d . .
H15B H 0.3416 0.4554 0.3232 0.031 Uiso 1 1 calc R U
C20B C 0.5604(5) 0.5799(9) 0.4661(2) 0.0266(12) Uani 1 1 d . .
H20B H 0.4969 0.5401 0.4825 0.032 Uiso 1 1 calc R U
C21B C 0.6613(5) 0.6232(8) 0.4945(2) 0.0261(12) Uani 1 1 d . .
H21B H 0.7233 0.6697 0.4782 0.031 Uiso 1 1 calc R U
C22B C 0.6854(5) 0.6064(8) 0.5474(2) 0.0248(12) Uani 1 1 d . .
C27B C 0.7900(5) 0.6787(9) 0.5715(2) 0.0281(12) Uani 1 1 d . .
H27B H 0.8456 0.7327 0.5530 0.034 Uiso 1 1 calc R U
C26B C 0.8139(5) 0.6725(9) 0.6223(2) 0.0303(13) Uani 1 1 d . .
H26B H 0.8840 0.7262 0.6382 0.036 Uiso 1 1 calc R U
C25B C 0.7358(6) 0.5884(9) 0.6496(2) 0.0340(14) Uani 1 1 d . .
H25B H 0.7518 0.5855 0.6843 0.041 Uiso 1 1 calc R U
C24B C 0.6340(5) 0.5081(9) 0.6260(2) 0.0309(13) Uani 1 1 d . .
H24B H 0.5816 0.4468 0.6447 0.037 Uiso 1 1 calc R U
C23B C 0.6083(5) 0.5168(9) 0.5756(2) 0.0296(13) Uani 1 1 d . .
H23B H 0.5382 0.4620 0.5599 0.036 Uiso 1 1 calc R U
C7B C 0.4151(5) 0.7938(9) 0.1271(2) 0.0268(12) Uani 1 1 d . .
C28B C 0.3874(5) 0.7360(9) 0.0748(2) 0.0304(13) Uani 1 1 d . .
C33B C 0.2890(6) 0.6284(11) 0.0599(2) 0.0389(15) Uani 1 1 d . .
H33B H 0.2416 0.5854 0.0834 0.047 Uiso 1 1 calc R U
C32B C 0.2596(7) 0.5833(11) 0.0109(3) 0.0417(17) Uani 1 1 d . .
H32B H 0.1921 0.5101 0.0011 0.050 Uiso 1 1 calc R U
C31B C 0.3283(7) 0.6448(12) -0.0235(2) 0.0429(17) Uani 1 1 d . .
H31B H 0.3081 0.6139 -0.0570 0.052 Uiso 1 1 calc R U
C30B C 0.4257(6) 0.7507(12) -0.0092(2) 0.0440(18) Uani 1 1 d . .
H30B H 0.4728 0.7937 -0.0328 0.053 Uiso 1 1 calc R U
C29B C 0.4550(6) 0.7945(11) 0.0395(2) 0.0378(15) Uani 1 1 d . .
H29B H 0.5232 0.8665 0.0491 0.045 Uiso 1 1 calc R U
B2B B 0.5145(6) 0.6699(10) 0.1659(2) 0.0282(14) Uani 1 1 d . .
H2B H 0.5622 0.5460 0.1547 0.034 Uiso 1 1 calc R U
B6B B 0.5814(6) 0.8269(10) 0.2103(2) 0.0254(13) Uani 1 1 d . .
H6B H 0.6729 0.8052 0.2292 0.031 Uiso 1 1 calc R U
B5B B 0.4700(6) 0.9224(9) 0.2416(2) 0.0250(13) Uani 1 1 d . .
H5B H 0.4890 0.9641 0.2809 0.030 Uiso 1 1 calc R U
B4B B 0.3328(5) 0.8214(9) 0.2178(2) 0.0229(12) Uani 1 1 d . .
H4B H 0.2618 0.7960 0.2414 0.027 Uiso 1 1 calc R U
B3B B 0.3597(6) 0.6663(9) 0.1710(2) 0.0241(13) Uani 1 1 d . .
H3B H 0.3058 0.5391 0.1633 0.029 Uiso 1 1 calc R U
B8B B 0.3023(6) 0.8867(10) 0.1555(2) 0.0277(14) Uani 1 1 d . .
H8B H 0.2102 0.9063 0.1371 0.033 Uiso 1 1 calc R U
B9B B 0.3690(6) 1.0459(10) 0.1994(2) 0.0277(14) Uani 1 1 d . .
H9B H 0.3212 1.1700 0.2104 0.033 Uiso 1 1 calc R U
B10B B 0.5240(6) 1.0494(10) 0.1944(2) 0.0250(13) Uani 1 1 d . .
H10B H 0.5782 1.1765 0.2020 0.030 Uiso 1 1 calc R U
B11B B 0.5516(6) 0.8913(10) 0.1481(2) 0.0276(14) Uani 1 1 d . .
H11B H 0.6236 0.9140 0.1248 0.033 Uiso 1 1 calc R U
B12B B 0.4195(6) 1.0271(10) 0.1409(2) 0.0297(14) Uani 1 1 d . .
H12B H 0.4048 1.1383 0.1128 0.036 Uiso 1 1 calc R U

loop_
_atom_site_aniso_label
_atom_site_aniso_U_11
_atom_site_aniso_U_22
_atom_site_aniso_U_33
_atom_site_aniso_U_23
_atom_site_aniso_U_13
_atom_site_aniso_U_12
C1 0.022(3) 0.017(3) 0.035(3) 0.002(2) 0.001(2) 0.000(2)
C13 0.031(3) 0.014(3) 0.042(3) 0.002(3) -0.001(2) -0.002(2)
C14 0.024(3) 0.015(3) 0.037(3) 0.000(2) 0.003(2) -0.004(2)
C19 0.020(3) 0.020(3) 0.047(3) -0.003(2) 0.003(2) 0.001(2)
C18 0.023(3) 0.017(3) 0.045(3) 0.000(2) 0.011(2) -0.002(2)
C17 0.029(3) 0.016(3) 0.042(3) -0.001(2) 0.007(2) 0.001(2)
C16 0.023(3) 0.022(3) 0.040(3) -0.003(3) 0.003(2) -0.003(2)
C15 0.027(3) 0.019(3) 0.040(3) -0.005(2) 0.005(2) -0.004(2)
C20 0.033(3) 0.016(3) 0.044(3) -0.001(2) 0.011(2) -0.001(2)
C21 0.035(3) 0.018(3) 0.042(3) -0.004(2) 0.009(2) -0.001(3)
C22 0.031(3) 0.016(3) 0.041(3) -0.002(2) 0.004(2) 0.003(2)
C27 0.030(3) 0.016(3) 0.048(3) -0.003(2) 0.005(2) 0.001(2)
C26 0.037(3) 0.023(3) 0.048(3) 0.003(3) 0.017(3) 0.003(3)
C25 0.044(4) 0.030(4) 0.032(3) -0.004(2) 0.009(2) 0.010(3)
C24 0.028(3) 0.026(3) 0.041(3) -0.003(3) 0.001(2) 0.001(3)
C23 0.028(3) 0.017(3) 0.041(3) 0.002(2) 0.007(2) 0.001(2)
C7 0.022(3) 0.027(3) 0.034(3) 0.001(2) 0.001(2) 0.000(2)
C28 0.030(3) 0.028(3) 0.034(3) 0.001(2) 0.002(2) -0.006(3)
C33 0.033(3) 0.041(4) 0.046(4) 0.000(3) 0.007(3) 0.003(3)
C32 0.047(4) 0.056(5) 0.036(3) -0.004(3) 0.006(3) -0.011(4)
C31 0.056(4) 0.045(4) 0.039(3) 0.002(3) 0.002(3) -0.017(4)
C30 0.048(4) 0.033(4) 0.046(4) 0.008(3) -0.004(3) 0.000(3)
C29 0.038(4) 0.038(4) 0.043(3) 0.004(3) 0.002(3) 0.000(3)
B2 0.027(3) 0.024(4) 0.031(3) 0.003(3) 0.000(2) 0.003(3)
B6 0.019(3) 0.029(4) 0.036(3) -0.001(3) 0.003(2) 0.002(3)
B5 0.027(3) 0.020(3) 0.033(3) 0.001(3) 0.001(2) 0.001(3)
B4 0.020(3) 0.021(3) 0.040(3) 0.003(3) 0.003(2) 0.001(2)
B3 0.025(3) 0.020(3) 0.034(3) 0.002(3) 0.002(2) -0.006(3)
B8 0.017(3) 0.023(3) 0.043(3) 0.003(3) 0.005(2) -0.001(3)
B9 0.026(3) 0.023(4) 0.038(3) 0.000(3) 0.002(2) 0.002(3)
B10 0.028(3) 0.022(3) 0.031(3) 0.001(3) 0.002(2) -0.002(3)
B11 0.022(3) 0.024(3) 0.035(3) 0.002(3) 0.001(2) -0.001(3)
B12 0.026(3) 0.019(3) 0.036(3) -0.002(3) 0.005(2) -0.002(3)
C1B 0.026(3) 0.019(3) 0.027(3) -0.001(2) 0.001(2) -0.002(2)
C13B 0.029(3) 0.021(3) 0.037(3) 0.002(2) 0.004(2) 0.003(2)
C14B 0.025(3) 0.013(3) 0.035(3) 0.003(2) 0.001(2) 0.000(2)
C19B 0.014(2) 0.022(3) 0.041(3) 0.003(2) 0.005(2) 0.001(2)
C18B 0.013(2) 0.023(3) 0.037(3) 0.004(2) 0.0036(19) -0.003(2)
C17B 0.019(3) 0.014(3) 0.040(3) 0.002(2) 0.005(2) -0.001(2)
C16B 0.020(3) 0.021(3) 0.040(3) 0.005(2) 0.008(2) -0.002(2)
C15B 0.017(2) 0.019(3) 0.041(3) 0.002(2) 0.002(2) -0.003(2)
C20B 0.022(3) 0.020(3) 0.039(3) 0.004(2) 0.009(2) -0.003(2)
C21B 0.025(3) 0.013(3) 0.041(3) 0.002(2) 0.008(2) -0.001(2)
C22B 0.027(3) 0.010(3) 0.037(3) 0.001(2) 0.005(2) 0.002(2)
C27B 0.021(3) 0.024(3) 0.039(3) 0.001(2) 0.002(2) 0.001(2)
C26B 0.030(3) 0.019(3) 0.040(3) 0.000(2) -0.003(2) 0.003(3)
C25B 0.046(4) 0.020(3) 0.035(3) 0.000(2) 0.001(3) 0.011(3)
C24B 0.034(3) 0.022(3) 0.039(3) 0.003(2) 0.015(2) 0.005(3)
C23B 0.026(3) 0.029(3) 0.035(3) 0.001(3) 0.006(2) 0.001(3)
C7B 0.028(3) 0.020(3) 0.033(3) 0.000(2) 0.006(2) -0.002(2)
C28B 0.030(3) 0.025(3) 0.036(3) -0.002(2) 0.004(2) 0.006(3)
C33B 0.044(4) 0.033(4) 0.038(3) -0.005(3) 0.000(3) 0.006(3)
C32B 0.039(4) 0.034(4) 0.049(4) -0.009(3) -0.006(3) 0.003(3)
C31B 0.052(4) 0.043(4) 0.032(3) -0.006(3) -0.001(3) 0.017(4)
C30B 0.046(4) 0.052(5) 0.036(3) 0.002(3) 0.012(3) 0.013(4)
C29B 0.034(3) 0.039(4) 0.041(3) 0.000(3) 0.006(3) 0.001(3)
B2B 0.026(3) 0.026(4) 0.033(3) -0.002(3) 0.004(2) 0.003(3)
B6B 0.021(3) 0.020(3) 0.036(3) -0.002(3) 0.008(2) -0.003(2)
B5B 0.029(3) 0.016(3) 0.031(3) -0.003(2) 0.007(2) 0.001(3)
B4B 0.017(3) 0.018(3) 0.034(3) 0.000(2) 0.006(2) -0.001(2)
B3B 0.028(3) 0.016(3) 0.029(3) -0.003(2) 0.004(2) -0.004(3)
B8B 0.025(3) 0.024(4) 0.034(3) 0.000(3) 0.005(2) 0.001(3)
B9B 0.030(3) 0.019(3) 0.034(3) -0.002(3) 0.004(2) -0.005(3)
B10B 0.025(3) 0.017(3) 0.034(3) -0.003(2) 0.006(2) -0.002(3)
B11B 0.029(3) 0.025(4) 0.029(3) 0.000(3) 0.006(2) -0.001(3)
B12B 0.036(3) 0.021(4) 0.032(3) 0.000(3) 0.003(2) 0.001(3)

loop_
_atom_type_symbol
_atom_type_description
_atom_type_scat_dispersion_real
_atom_type_scat_dispersion_imag
_atom_type_scat_source
C C 0.0181 0.0091 'International Tables Vol C Tables 4.2.6.8 and 6.1.1.4'
H H 0.0000 0.0000 'International Tables Vol C Tables 4.2.6.8 and 6.1.1.4'
B B 0.0090 0.0039 'International Tables Vol C Tables 4.2.6.8 and 6.1.1.4'

loop_
_geom_angle_atom_site_label_1
_geom_angle_atom_site_label_2
_geom_angle_atom_site_label_3
_geom_angle
C13 C1 B2 115.4(5)
C13 C1 B4 120.3(5)
B2 C1 B4 114.1(5)
C13 C1 B3 116.0(5)
B2 C1 B3 63.1(4)
B4 C1 B3 62.6(4)
C13 C1 B6 118.7(5)
B2 C1 B6 61.3(4)
B4 C1 B6 113.2(5)
B3 C1 B6 113.5(4)
C13 C1 B5 122.4(5)
B2 C1 B5 112.3(5)
B4 C1 B5 61.9(4)
B3 C1 B5 113.2(5)
B6 C1 B5 61.9(4)
C14 C13 C1 118.4(5)
C14 C13 H13A 107.7
C1 C13 H13A 107.7
C14 C13 H13B 107.7
C1 C13 H13B 107.7
H13A C13 H13B 107.1
C19 C14 C15 117.3(5)
C19 C14 C13 123.0(5)
C15 C14 C13 119.6(5)
C18 C19 C14 121.5(5)
C18 C19 H19 119.3
C14 C19 H19 119.3
C19 C18 C17 122.3(5)
C19 C18 H18 118.8
C17 C18 H18 118.8
C18 C17 C16 116.6(5)
C18 C17 C20 120.1(6)
C16 C17 C20 123.3(5)
C15 C16 C17 121.0(5)
C15 C16 H16 119.5
C17 C16 H16 119.5
C16 C15 C14 121.2(5)
C16 C15 H15 119.4
C14 C15 H15 119.4
C21 C20 C17 126.4(6)
C21 C20 H20 116.8
C17 C20 H20 116.8
C20 C21 C22 126.7(6)
C20 C21 H21 116.6
C22 C21 H21 116.6
C23 C22 C27 118.2(6)
C23 C22 C21 118.5(6)
C27 C22 C21 123.4(6)
C26 C27 C22 120.1(6)
C26 C27 H27 120.0
C22 C27 H27 120.0
C27 C26 C25 121.1(6)
C27 C26 H26 119.5
C25 C26 H26 119.5
C24 C25 C26 119.1(6)
C24 C25 H25 120.5
C26 C25 H25 120.5
C25 C24 C23 120.4(6)
C25 C24 H24 119.8
C23 C24 H24 119.8
C24 C23 C22 121.2(6)
C24 C23 H23 119.4
C22 C23 H23 119.4
C28 C7 B3 121.3(5)
C28 C7 B2 118.8(5)
B3 C7 B2 63.3(4)
C28 C7 B8 121.0(5)
B3 C7 B8 61.9(4)
B2 C7 B8 113.0(4)
C28 C7 B12 117.6(5)
B3 C7 B12 112.6(4)
B2 C7 B12 111.9(5)
B8 C7 B12 61.4(4)
C28 C7 B11 115.6(4)
B3 C7 B11 113.8(5)
B2 C7 B11 61.4(4)
B8 C7 B11 112.5(5)
B12 C7 B11 61.8(4)
C33 C28 C29 118.3(6)
C33 C28 C7 120.8(6)
C29 C28 C7 120.7(6)
C28 C33 C32 121.5(7)
C28 C33 H33 119.2
C32 C33 H33 119.2
C33 C32 C31 119.6(7)
C33 C32 H32 120.2
C31 C32 H32 120.2
C30 C31 C32 119.0(7)
C30 C31 H31 120.5
C32 C31 H31 120.5
C31 C30 C29 122.1(8)
C31 C30 H30 118.9
C29 C30 H30 118.9
C30 C29 C28 119.4(7)
C30 C29 H29 120.3
C28 C29 H29 120.3
C1 B2 C7 102.9(4)
C1 B2 B6 60.3(4)
C7 B2 B6 107.2(5)
C1 B2 B11 107.0(5)
C7 B2 B11 60.4(4)
B6 B2 B11 60.6(4)
C1 B2 B3 58.7(3)
C7 B2 B3 58.1(4)
B6 B2 B3 109.2(4)
B11 B2 B3 108.8(5)
C1 B2 H2 124.1
C7 B2 H2 124.2
B6 B2 H2 120.7
B11 B2 H2 120.9
B3 B2 H2 121.6
C1 B6 B2 58.4(4)
C1 B6 B11 105.1(5)
B2 B6 B11 60.0(4)
C1 B6 B10 105.0(4)
B2 B6 B10 107.8(5)
B11 B6 B10 60.3(4)
C1 B6 B5 59.1(3)
B2 B6 B5 107.6(5)
B11 B6 B5 108.1(5)
B10 B6 B5 59.7(4)
C1 B6 H6 124.5
B2 B6 H6 121.8
B11 B6 H6 122.1
B10 B6 H6 122.3
B5 B6 H6 121.6
C1 B5 B4 58.2(4)
C1 B5 B9 104.8(5)
B4 B5 B9 60.1(4)
C1 B5 B10 105.3(4)
B4 B5 B10 108.5(5)
B9 B5 B10 60.6(4)
C1 B5 B6 59.0(4)
B4 B5 B6 107.8(5)
B9 B5 B6 108.4(4)
B10 B5 B6 60.1(4)
C1 B5 H5 124.7
B4 B5 H5 121.7
B9 B5 H5 122.1
B10 B5 H5 121.8
B6 B5 H5 121.4
C1 B4 B5 59.9(4)
C1 B4 B9 106.1(5)
B5 B4 B9 60.1(4)
C1 B4 B8 105.0(4)
B5 B4 B8 107.9(5)
B9 B4 B8 59.9(4)
C1 B4 B3 58.8(4)
B5 B4 B3 108.5(4)
B9 B4 B3 107.8(4)
B8 B4 B3 59.5(4)
C1 B4 H4 123.8
B5 B4 H4 121.0
B9 B4 H4 122.1
B8 B4 H4 122.7
B3 B4 H4 121.7
C7 B3 C1 102.8(4)
C7 B3 B8 60.0(4)
C1 B3 B8 105.4(5)
C7 B3 B4 106.4(5)
C1 B3 B4 58.6(4)
B8 B3 B4 60.2(4)
C7 B3 B2 58.6(4)
C1 B3 B2 58.2(3)
B8 B3 B2 107.8(5)
B4 B3 B2 106.8(4)
C7 B3 H3 123.9
C1 B3 H3 125.0
B8 B3 H3 121.6
B4 B3 H3 122.1
B2 B3 H3 122.3
C7 B8 B3 58.1(4)
C7 B8 B9 106.1(4)
B3 B8 B9 108.6(5)
C7 B8 B12 59.6(4)
B3 B8 B12 108.0(4)
B9 B8 B12 60.2(4)
C7 B8 B4 104.9(5)
B3 B8 B4 60.3(4)
B9 B8 B4 60.1(4)
B12 B8 B4 107.9(5)
C7 B8 H8 124.2
B3 B8 H8 121.6
B9 B8 H8 121.6
B12 B8 H8 121.3
B4 B8 H8 122.4
B8 B9 B4 60.1(4)
B8 B9 B5 107.9(5)
B4 B9 B5 59.8(4)
B8 B9 B12 59.9(4)
B4 B9 B12 107.7(5)
B5 B9 B12 107.5(5)
B8 B9 B10 107.9(5)
B4 B9 B10 107.6(5)
B5 B9 B10 59.7(4)
B12 B9 B10 59.8(4)
B8 B9 H9 121.6
B4 B9 H9 121.9
B5 B9 H9 122.0
B12 B9 H9 122.0
B10 B9 H9 121.9
B5 B10 B12 107.4(5)
B5 B10 B6 60.2(4)
B12 B10 B6 107.4(5)
B5 B10 B11 107.8(5)
B12 B10 B11 60.3(4)
B6 B10 B11 59.5(4)
B5 B10 B9 59.7(4)
B12 B10 B9 59.7(4)
B6 B10 B9 107.8(5)
B11 B10 B9 108.1(5)
B5 B10 H10 121.9
B12 B10 H10 122.0
B6 B10 H10 122.0
B11 B10 H10 121.7
B9 B10 H10 121.8
C7 B11 B2 58.2(4)
C7 B11 B6 104.6(5)
B2 B11 B6 59.5(4)
C7 B11 B10 105.2(4)
B2 B11 B10 107.4(4)
B6 B11 B10 60.2(4)
C7 B11 B12 59.0(4)
B2 B11 B12 107.0(5)
B6 B11 B12 107.6(4)
B10 B11 B12 59.7(4)
C7 B11 H11 124.5
B2 B11 H11 122.3
B6 B11 H11 122.5
B10 B11 H11 122.3
B12 B11 H11 121.9
C7 B12 B8 59.0(4)
C7 B12 B9 105.4(5)
B8 B12 B9 59.8(4)
C7 B12 B10 105.6(5)
B8 B12 B10 108.3(4)
B9 B12 B10 60.4(4)
C7 B12 B11 59.2(4)
B8 B12 B11 108.4(5)
B9 B12 B11 108.5(5)
B10 B12 B11 60.0(4)
C7 B12 H12 124.1
B8 B12 H12 121.4
B9 B12 H12 122.1
B10 B12 H12 122.0
B11 B12 H12 121.2
C13B C1B B3B 114.9(5)
C13B C1B B6B 118.3(5)
B3B C1B B6B 114.5(4)
C13B C1B B4B 120.5(5)
B3B C1B B4B 62.3(3)
B6B C1B B4B 114.0(5)
C13B C1B B2B 113.7(5)
B3B C1B B2B 63.2(3)
B6B C1B B2B 62.3(4)
B4B C1B B2B 114.4(4)
C13B C1B B5B 123.4(5)
B3B C1B B5B 113.6(5)
B6B C1B B5B 61.9(4)
B4B C1B B5B 62.4(4)
B2B C1B B5B 113.2(5)
C14B C13B C1B 117.5(5)
C14B C13B H13C 107.9
C1B C13B H13C 107.9
C14B C13B H13D 107.9
C1B C13B H13D 107.9
H13C C13B H13D 107.2
C19B C14B C15B 117.4(5)
C19B C14B C13B 122.1(5)
C15B C14B C13B 120.3(5)
C18B C19B C14B 121.5(5)
C18B C19B H19B 119.2
C14B C19B H19B 119.2
C19B C18B C17B 121.1(5)
C19B C18B H18B 119.5
C17B C18B H18B 119.5
C16B C17B C18B 117.3(5)
C16B C17B C20B 119.5(5)
C18B C17B C20B 123.1(5)
C15B C16B C17B 121.4(5)
C15B C16B H16B 119.3
C17B C16B H16B 119.3
C16B C15B C14B 121.1(5)
C16B C15B H15B 119.5
C14B C15B H15B 119.5
C21B C20B C17B 127.1(5)
C21B C20B H20B 116.5
C17B C20B H20B 116.5
C20B C21B C22B 127.1(5)
C20B C21B H21B 116.5
C22B C21B H21B 116.5
C27B C22B C23B 118.1(5)
C27B C22B C21B 119.2(5)
C23B C22B C21B 122.7(5)
C26B C27B C22B 120.8(6)
C26B C27B H27B 119.6
C22B C27B H27B 119.6
C25B C26B C27B 120.3(5)
C25B C26B H26B 119.9
C27B C26B H26B 119.9
C26B C25B C24B 119.6(6)
C26B C25B H25B 120.2
C24B C25B H25B 120.2
C23B C24B C25B 120.5(6)
C23B C24B H24B 119.7
C25B C24B H24B 119.7
C24B C23B C22B 120.5(5)
C24B C23B H23B 119.8
C22B C23B H23B 119.8
C28B C7B B3B 118.4(5)
C28B C7B B2B 119.6(5)
B3B C7B B2B 63.2(4)
C28B C7B B8B 117.8(5)
B3B C7B B8B 61.8(4)
B2B C7B B8B 113.5(5)
C28B C7B B12B 118.8(5)
B3B C7B B12B 112.3(5)
B2B C7B B12B 112.3(5)
B8B C7B B12B 61.5(4)
C28B C7B B11B 120.3(5)
B3B C7B B11B 112.6(4)
B2B C7B B11B 60.9(4)
B8B C7B B11B 112.2(5)
B12B C7B B11B 62.0(4)
C29B C28B C33B 118.0(6)
C29B C28B C7B 121.4(6)
C33B C28B C7B 120.5(6)
C32B C33B C28B 120.5(7)
C32B C33B H33B 119.7
C28B C33B H33B 119.7
C31B C32B C33B 120.2(7)
C31B C32B H32B 119.9
C33B C32B H32B 119.9
C30B C31B C32B 119.8(6)
C30B C31B H31B 120.1
C32B C31B H31B 120.1
C31B C30B C29B 119.9(7)
C31B C30B H30B 120.0
C29B C30B H30B 120.0
C30B C29B C28B 121.6(7)
C30B C29B H29B 119.2
C28B C29B H29B 119.2
C7B B2B C1B 101.9(5)
C7B B2B B11B 60.4(4)
C1B B2B B11B 105.1(5)
C7B B2B B6B 106.5(5)
C1B B2B B6B 58.8(3)
B11B B2B B6B 60.1(4)
C7B B2B B3B 58.2(3)
C1B B2B B3B 58.0(3)
B11B B2B B3B 108.2(5)
B6B B2B B3B 107.4(5)
C7B B2B H2B 124.2
C1B B2B H2B 125.5
B11B B2B H2B 121.4
B6B B2B H2B 121.8
B3B B2B H2B 122.1
C1B B6B B11B 104.6(4)
C1B B6B B5B 59.3(4)
B11B B6B B5B 107.8(5)
C1B B6B B2B 58.9(4)
B11B B6B B2B 59.3(4)
B5B B6B B2B 108.3(4)
C1B B6B B10B 105.1(4)
B11B B6B B10B 60.1(4)
B5B B6B B10B 59.8(4)
B2B B6B B10B 107.7(4)
C1B B6B H6B 124.3
B11B B6B H6B 122.7
B5B B6B H6B 121.3
B2B B6B H6B 121.6
B10B B6B H6B 122.4
C1B B5B B10B 105.3(4)
C1B B5B B6B 58.8(4)
B10B B5B B6B 60.5(4)
C1B B5B B9B 105.1(4)
B10B B5B B9B 60.9(4)
B6B B5B B9B 109.2(5)
C1B B5B B4B 58.6(4)
B10B B5B B4B 108.7(4)
B6B B5B B4B 108.3(4)
B9B B5B B4B 60.0(4)
C1B B5B H5B 124.8
B10B B5B H5B 121.7
B6B B5B H5B 121.0
B9B B5B H5B 121.7
B4B B5B H5B 121.5
C1B B4B B3B 58.5(3)
C1B B4B B8B 104.6(4)
B3B B4B B8B 59.8(4)
C1B B4B B9B 105.4(4)
B3B B4B B9B 108.1(4)
B8B B4B B9B 60.1(4)
C1B B4B B5B 59.1(3)
B3B B4B B5B 107.7(4)
B8B B4B B5B 107.5(4)
B9B B4B B5B 59.9(4)
C1B B4B H4B 124.4
B3B B4B H4B 121.6
B8B B4B H4B 122.6
B9B B4B H4B 122.0
B5B B4B H4B 121.7
C1B B3B C7B 102.7(4)
C1B B3B B8B 105.3(4)
C7B B3B B8B 59.7(4)
C1B B3B B4B 59.1(3)
C7B B3B B4B 106.4(4)
B8B B3B B4B 60.1(4)
C1B B3B B2B 58.8(3)
C7B B3B B2B 58.5(4)
B8B B3B B2B 108.0(5)
B4B B3B B2B 108.2(4)
C1B B3B H3B 124.8
C7B B3B H3B 124.2
B8B B3B H3B 121.9
B4B B3B H3B 121.5
B2B B3B H3B 121.6
C7B B8B B3B 58.5(4)
C7B B8B B4B 105.4(5)
B3B B8B B4B 60.1(4)
C7B B8B B12B 59.6(4)
B3B B8B B12B 108.1(5)
B4B B8B B12B 108.3(5)
C7B B8B B9B 106.4(5)
B3B B8B B9B 108.4(5)
B4B B8B B9B 60.1(4)
B12B B8B B9B 60.4(4)
C7B B8B H8B 123.9
B3B B8B H8B 121.7
B4B B8B H8B 122.2
B12B B8B H8B 121.2
B9B B8B H8B 121.6
B5B B9B B8B 107.6(5)
B5B B9B B4B 60.2(4)
B8B B9B B4B 59.8(4)
B5B B9B B12B 107.1(5)
B8B B9B B12B 59.7(4)
B4B B9B B12B 107.5(5)
B5B B9B B10B 59.4(4)
B8B B9B B10B 107.5(5)
B4B B9B B10B 107.6(5)
B12B B9B B10B 59.7(4)
B5B B9B H9B 122.1
B8B B9B H9B 122.0
B4B B9B H9B 121.8
B12B B9B H9B 122.2
B10B B9B H9B 122.1
B5B B10B B11B 107.4(5)
B5B B10B B6B 59.8(4)
B11B B10B B6B 59.6(4)
B5B B10B B12B 107.4(5)
B11B B10B B12B 60.6(4)
B6B B10B B12B 107.9(5)
B5B B10B B9B 59.7(4)
B11B B10B B9B 108.2(5)
B6B B10B B9B 107.8(5)
B12B B10B B9B 59.8(4)
B5B B10B H10B 122.3
B11B B10B H10B 121.7
B6B B10B H10B 122.0
B12B B10B H10B 121.7
B9B B10B H10B 121.7
C7B B11B B2B 58.7(4)
C7B B11B B6B 105.5(5)
B2B B11B B6B 60.6(4)
C7B B11B B10B 105.6(4)
B2B B11B B10B 108.9(5)
B6B B11B B10B 60.4(4)
C7B B11B B12B 58.9(4)
B2B B11B B12B 107.9(5)
B6B B11B B12B 108.0(5)
B10B B11B B12B 59.9(4)
C7B B11B H11B 124.3
B2B B11B H11B 121.2
B6B B11B H11B 121.9
B10B B11B H11B 121.8
B12B B11B H11B 121.8
C7B B12B B8B 59.0(4)
C7B B12B B10B 105.5(5)
B8B B12B B10B 108.1(5)
C7B B12B B9B 105.5(5)
B8B B12B B9B 59.9(4)
B10B B12B B9B 60.4(4)
C7B B12B B11B 59.1(4)
B8B B12B B11B 107.9(5)
B10B B12B B11B 59.5(4)
B9B B12B B11B 107.9(5)
C7B B12B H12B 124.0
B8B B12B H12B 121.6
B10B B12B H12B 122.2
B9B B12B H12B 122.1
B11B B12B H12B 121.7

loop_
_geom_bond_atom_site_label_1
_geom_bond_atom_site_label_2
_geom_bond_distance
_geom_bond_publ_flag
C1 C13 1.537(9) yes
C1 B2 1.704(8) yes
C1 B4 1.710(9) yes
C1 B3 1.713(9) yes
C1 B6 1.739(9) yes
C1 B5 1.741(9) yes
C13 C14 1.503(8) yes
C13 H13A 0.9900 ?
C13 H13B 0.9900 ?
C14 C19 1.388(9) ?
C14 C15 1.408(8) ?
C19 C18 1.371(8) ?
C19 H19 0.9500 ?
C18 C17 1.392(8) ?
C18 H18 0.9500 ?
C17 C16 1.416(9) ?
C17 C20 1.457(8) ?
C16 C15 1.380(8) ?
C16 H16 0.9500 ?
C15 H15 0.9500 ?
C20 C21 1.339(9) ?
C20 H20 0.9500 ?
C21 C22 1.477(8) ?
C21 H21 0.9500 ?
C22 C23 1.391(8) ?
C22 C27 1.411(9) ?
C27 C26 1.376(9) ?
C27 H27 0.9500 ?
C26 C25 1.395(10) ?
C26 H26 0.9500 ?
C25 C24 1.378(10) ?
C25 H25 0.9500 ?
C24 C23 1.386(8) ?
C24 H24 0.9500 ?
C23 H23 0.9500 ?
C7 C28 1.506(8) yes
C7 B3 1.700(8) yes
C7 B2 1.708(9) yes
C7 B8 1.735(8) yes
C7 B12 1.745(10) yes
C7 B11 1.748(9) yes
C28 C33 1.384(10) ?
C28 C29 1.409(10) ?
C33 C32 1.385(10) ?
C33 H33 0.9500 ?
C32 C31 1.391(12) ?
C32 H32 0.9500 ?
C31 C30 1.372(12) ?
C31 H31 0.9500 ?
C30 C29 1.373(9) ?
C30 H30 0.9500 ?
C29 H29 0.9500 ?
B2 B6 1.755(10) ?
B2 B11 1.764(10) ?
B2 B3 1.788(9) ?
B2 H2 1.1200 ?
B6 B11 1.775(9) ?
B6 B10 1.788(11) ?
B6 B5 1.789(9) ?
B6 H6 1.1200 ?
B5 B4 1.774(10) ?
B5 B9 1.779(10) ?
B5 B10 1.780(9) ?
B5 H5 1.1200 ?
B4 B9 1.778(10) ?
B4 B8 1.779(10) ?
B4 B3 1.780(9) ?
B4 H4 1.1200 ?
B3 B8 1.766(10) ?
B3 H3 1.1200 ?
B8 B9 1.775(10) ?
B8 B12 1.776(9) ?
B8 H8 1.1200 ?
B9 B12 1.782(9) ?
B9 B10 1.794(9) ?
B9 H9 1.1200 ?
B10 B12 1.783(9) ?
B10 B11 1.789(9) ?
B10 H10 1.1200 ?
B11 B12 1.794(9) ?
B11 H11 1.1200 ?
B12 H12 1.1200 ?
C1B C13B 1.543(8) yes
C1B B3B 1.707(8) yes
C1B B6B 1.718(8) yes
C1B B4B 1.718(8) yes
C1B B2B 1.721(9) yes
C1B B5B 1.727(9) yes
C13B C14B 1.504(8) yes
C13B H13C 0.9900 ?
C13B H13D 0.9900 ?
C14B C19B 1.392(8) ?
C14B C15B 1.405(8) ?
C19B C18B 1.375(8) ?
C19B H19B 0.9500 ?
C18B C17B 1.408(8) ?
C18B H18B 0.9500 ?
C17B C16B 1.394(8) ?
C17B C20B 1.460(8) ?
C16B C15B 1.378(8) ?
C16B H16B 0.9500 ?
C15B H15B 0.9500 ?
C20B C21B 1.348(8) ?
C20B H20B 0.9500 ?
C21B C22B 1.455(8) ?
C21B H21B 0.9500 ?
C22B C27B 1.397(8) ?
C22B C23B 1.410(9) ?
C27B C26B 1.392(8) ?
C27B H27B 0.9500 ?
C26B C25B 1.384(10) ?
C26B H26B 0.9500 ?
C25B C24B 1.390(9) ?
C25B H25B 0.9500 ?
C24B C23B 1.386(8) ?
C24B H24B 0.9500 ?
C23B H23B 0.9500 ?
C7B C28B 1.498(8) yes
C7B B3B 1.710(8) yes
C7B B2B 1.716(9) yes
C7B B8B 1.732(9) yes
C7B B12B 1.743(9) yes
C7B B11B 1.748(9) yes
C28B C29B 1.386(10) ?
C28B C33B 1.392(10) ?
C33B C32B 1.389(9) ?
C33B H33B 0.9500 ?
C32B C31B 1.384(12) ?
C32B H32B 0.9500 ?
C31B C30B 1.373(12) ?
C31B H31B 0.9500 ?
C30B C29B 1.379(9) ?
C30B H30B 0.9500 ?
C29B H29B 0.9500 ?
B2B B11B 1.756(10) ?
B2B B6B 1.778(9) ?
B2B B3B 1.796(9) ?
B2B H2B 1.1200 ?
B6B B11B 1.770(9) ?
B6B B5B 1.771(9) ?
B6B B10B 1.784(10) ?
B6B H6B 1.1200 ?
B5B B10B 1.771(9) ?
B5B B9B 1.778(9) ?
B5B B4B 1.783(9) ?
B5B H5B 1.1200 ?
B4B B3B 1.773(9) ?
B4B B8B 1.773(9) ?
B4B B9B 1.779(10) ?
B4B H4B 1.1200 ?
B3B B8B 1.769(10) ?
B3B H3B 1.1200 ?
B8B B12B 1.776(10) ?
B8B B9B 1.778(9) ?
B8B H8B 1.1200 ?
B9B B12B 1.787(9) ?
B9B B10B 1.798(9) ?
B9B H9B 1.1200 ?
B10B B11B 1.779(9) ?
B10B B12B 1.786(9) ?
B10B H10B 1.1200 ?
B11B B12B 1.798(10) ?
B11B H11B 1.1200 ?
B12B H12B 1.1200 ?

loop_
_geom_torsion_atom_site_label_1
_geom_torsion_atom_site_label_2
_geom_torsion_atom_site_label_3
_geom_torsion_atom_site_label_4
_geom_torsion
B2 C1 C13 C14 149.3(5)
B4 C1 C13 C14 -67.6(7)
B3 C1 C13 C14 -139.7(5)
B6 C1 C13 C14 79.6(7)
B5 C1 C13 C14 6.3(8)
C1 C13 C14 C19 -72.7(8)
C1 C13 C14 C15 112.3(6)
C15 C14 C19 C18 2.4(9)
C13 C14 C19 C18 -172.8(6)
C14 C19 C18 C17 -0.3(9)
C19 C18 C17 C16 -0.9(9)
C19 C18 C17 C20 178.0(5)
C18 C17 C16 C15 -0.1(9)
C20 C17 C16 C15 -178.9(6)
C17 C16 C15 C14 2.2(9)
C19 C14 C15 C16 -3.3(9)
C13 C14 C15 C16 172.0(6)
C18 C17 C20 C21 176.6(6)
C16 C17 C20 C21 -4.6(10)
C17 C20 C21 C22 -179.2(6)
C20 C21 C22 C23 -177.9(6)
C20 C21 C22 C27 2.4(10)
C23 C22 C27 C26 2.1(9)
C21 C22 C27 C26 -178.1(6)
C22 C27 C26 C25 -0.7(9)
C27 C26 C25 C24 -0.5(10)
C26 C25 C24 C23 0.2(10)
C25 C24 C23 C22 1.3(9)
C27 C22 C23 C24 -2.4(9)
C21 C22 C23 C24 177.8(6)
B3 C7 C28 C33 91.6(8)
B2 C7 C28 C33 166.2(6)
B8 C7 C28 C33 17.8(10)
B12 C7 C28 C33 -53.8(8)
B11 C7 C28 C33 -123.8(7)
B3 C7 C28 C29 -92.5(7)
B2 C7 C28 C29 -17.9(9)
B8 C7 C28 C29 -166.3(6)
B12 C7 C28 C29 122.1(7)
B11 C7 C28 C29 52.0(9)
C29 C28 C33 C32 -0.8(11)
C7 C28 C33 C32 175.1(7)
C28 C33 C32 C31 0.8(12)
C33 C32 C31 C30 -0.4(12)
C32 C31 C30 C29 0.0(13)
C31 C30 C29 C28 -0.1(12)
C33 C28 C29 C30 0.5(11)
C7 C28 C29 C30 -175.5(7)
C13 C1 B2 C7 147.1(5)
B4 C1 B2 C7 1.7(6)
B3 C1 B2 C7 39.4(4)
B6 C1 B2 C7 -102.7(5)
B5 C1 B2 C7 -66.3(6)
C13 C1 B2 B6 -110.3(6)
B4 C1 B2 B6 104.3(5)
B3 C1 B2 B6 142.0(5)
B5 C1 B2 B6 36.4(5)
C13 C1 B2 B11 -150.3(5)
B4 C1 B2 B11 64.3(6)
B3 C1 B2 B11 102.0(5)
B6 C1 B2 B11 -40.0(5)
B5 C1 B2 B11 -3.7(7)
C13 C1 B2 B3 107.7(6)
B4 C1 B2 B3 -37.7(5)
B6 C1 B2 B3 -142.0(5)
B5 C1 B2 B3 -105.7(5)
C28 C7 B2 C1 -152.4(5)
B3 C7 B2 C1 -39.6(4)
B8 C7 B2 C1 -1.6(6)
B12 C7 B2 C1 65.5(6)
B11 C7 B2 C1 102.4(5)
C28 C7 B2 B6 145.0(5)
B3 C7 B2 B6 -102.2(5)
B8 C7 B2 B6 -64.2(6)
B12 C7 B2 B6 2.9(6)
B11 C7 B2 B6 39.9(4)
C28 C7 B2 B11 105.2(6)
B3 C7 B2 B11 -142.1(5)
B8 C7 B2 B11 -104.0(5)
B12 C7 B2 B11 -37.0(4)
C28 C7 B2 B3 -112.7(6)
B8 C7 B2 B3 38.1(5)
B12 C7 B2 B3 105.1(5)
B11 C7 B2 B3 142.1(5)
C13 C1 B6 B2 104.9(6)
B4 C1 B6 B2 -105.7(5)
B3 C1 B6 B2 -36.8(5)
B5 C1 B6 B2 -141.6(5)
C13 C1 B6 B11 144.1(5)
B2 C1 B6 B11 39.3(5)
B4 C1 B6 B11 -66.5(6)
B3 C1 B6 B11 2.5(6)
B5 C1 B6 B11 -102.3(5)
C13 C1 B6 B10 -153.2(5)
B2 C1 B6 B10 101.9(5)
B4 C1 B6 B10 -3.8(6)
B3 C1 B6 B10 65.2(6)
B5 C1 B6 B10 -39.6(4)
C13 C1 B6 B5 -113.6(6)
B2 C1 B6 B5 141.6(5)
B4 C1 B6 B5 35.8(5)
B3 C1 B6 B5 104.8(5)
C7 B2 B6 C1 95.3(5)
B11 B2 B6 C1 135.1(5)
B3 B2 B6 C1 33.8(4)
C1 B2 B6 B11 -135.1(5)
C7 B2 B6 B11 -39.8(4)
B3 B2 B6 B11 -101.3(5)
C1 B2 B6 B10 -97.0(5)
C7 B2 B6 B10 -1.7(6)
B11 B2 B6 B10 38.1(4)
B3 B2 B6 B10 -63.2(6)
C1 B2 B6 B5 -34.1(4)
C7 B2 B6 B5 61.2(6)
B11 B2 B6 B5 101.1(5)
B3 B2 B6 B5 -0.2(6)
C13 C1 B5 B4 -109.7(6)
B2 C1 B5 B4 106.3(5)
B3 C1 B5 B4 37.2(4)
B6 C1 B5 B4 142.4(5)
C13 C1 B5 B9 -149.3(5)
B2 C1 B5 B9 66.8(6)
B4 C1 B5 B9 -39.6(4)
B3 C1 B5 B9 -2.4(6)
B6 C1 B5 B9 102.9(5)
C13 C1 B5 B10 147.7(5)
B2 C1 B5 B10 3.8(6)
B4 C1 B5 B10 -102.5(5)
B3 C1 B5 B10 -65.3(6)
B6 C1 B5 B10 39.9(4)
C13 C1 B5 B6 107.8(6)
B2 C1 B5 B6 -36.1(5)
B4 C1 B5 B6 -142.4(5)
B3 C1 B5 B6 -105.2(5)
B2 B6 B5 C1 33.8(4)
B11 B6 B5 C1 97.1(5)
B10 B6 B5 C1 134.5(5)
C1 B6 B5 B4 -33.0(4)
B2 B6 B5 B4 0.8(6)
B11 B6 B5 B4 64.1(6)
B10 B6 B5 B4 101.5(5)
C1 B6 B5 B9 -96.5(5)
B2 B6 B5 B9 -62.8(6)
B11 B6 B5 B9 0.6(7)
B10 B6 B5 B9 37.9(5)
C1 B6 B5 B10 -134.5(5)
B2 B6 B5 B10 -100.7(5)
B11 B6 B5 B10 -37.4(5)
C13 C1 B4 B5 113.1(6)
B2 C1 B4 B5 -103.4(5)
B3 C1 B4 B5 -141.3(5)
B6 C1 B4 B5 -35.8(5)
C13 C1 B4 B9 153.0(5)
B2 C1 B4 B9 -63.5(6)
B3 C1 B4 B9 -101.4(5)
B6 C1 B4 B9 4.1(6)
B5 C1 B4 B9 39.9(4)
C13 C1 B4 B8 -144.7(5)
B2 C1 B4 B8 -1.1(6)
B3 C1 B4 B8 -39.0(4)
B6 C1 B4 B8 66.5(6)
B5 C1 B4 B8 102.3(5)
C13 C1 B4 B3 -105.7(6)
B2 C1 B4 B3 37.9(5)
B6 C1 B4 B3 105.5(5)
B5 C1 B4 B3 141.3(5)
B9 B5 B4 C1 134.7(5)
B10 B5 B4 C1 96.9(5)
B6 B5 B4 C1 33.3(4)
C1 B5 B4 B9 -134.7(5)
B10 B5 B4 B9 -37.8(5)
B6 B5 B4 B9 -101.4(5)
C1 B5 B4 B8 -97.3(5)
B9 B5 B4 B8 37.4(4)
B10 B5 B4 B8 -0.4(6)
B6 B5 B4 B8 -64.0(6)
C1 B5 B4 B3 -34.3(4)
B9 B5 B4 B3 100.4(5)
B10 B5 B4 B3 62.6(6)
B6 B5 B4 B3 -1.0(6)
C28 C7 B3 C1 148.4(6)
B2 C7 B3 C1 39.4(4)
B8 C7 B3 C1 -100.6(5)
B12 C7 B3 C1 -64.7(6)
B11 C7 B3 C1 3.3(6)
C28 C7 B3 B8 -111.0(6)
B2 C7 B3 B8 140.0(5)
B12 C7 B3 B8 35.9(5)
B11 C7 B3 B8 103.8(5)
C28 C7 B3 B4 -151.0(6)
B2 C7 B3 B4 100.0(5)
B8 C7 B3 B4 -39.9(4)
B12 C7 B3 B4 -4.0(7)
B11 C7 B3 B4 63.9(6)
C28 C7 B3 B2 109.0(6)
B8 C7 B3 B2 -140.0(5)
B12 C7 B3 B2 -104.0(5)
B11 C7 B3 B2 -36.1(5)
C13 C1 B3 C7 -146.2(5)
B2 C1 B3 C7 -39.6(4)
B4 C1 B3 C7 101.5(5)
B6 C1 B3 C7 -3.5(6)
B5 C1 B3 C7 64.6(6)
C13 C1 B3 B8 151.7(5)
B2 C1 B3 B8 -101.6(5)
B4 C1 B3 B8 39.4(4)
B6 C1 B3 B8 -65.6(5)
B5 C1 B3 B8 2.6(6)
C13 C1 B3 B4 112.3(5)
B2 C1 B3 B4 -141.1(5)
B6 C1 B3 B4 -105.0(5)
B5 C1 B3 B4 -36.9(4)
C13 C1 B3 B2 -106.7(5)
B4 C1 B3 B2 141.1(5)
B6 C1 B3 B2 36.1(5)
B5 C1 B3 B2 104.2(5)
C1 B4 B3 C7 -95.3(5)
B5 B4 B3 C7 -60.5(6)
B9 B4 B3 C7 3.1(6)
B8 B4 B3 C7 39.8(4)
B5 B4 B3 C1 34.8(4)
B9 B4 B3 C1 98.4(5)
B8 B4 B3 C1 135.1(5)
C1 B4 B3 B8 -135.1(5)
B5 B4 B3 B8 -100.3(5)
B9 B4 B3 B8 -36.7(4)
C1 B4 B3 B2 -33.9(4)
B5 B4 B3 B2 0.9(6)
B9 B4 B3 B2 64.5(6)
B8 B4 B3 B2 101.2(5)
C1 B2 B3 C7 133.3(5)
B6 B2 B3 C7 98.8(5)
B11 B2 B3 C7 34.4(4)
C7 B2 B3 C1 -133.3(5)
B6 B2 B3 C1 -34.5(4)
B11 B2 B3 C1 -98.9(5)
C1 B2 B3 B8 97.5(5)
C7 B2 B3 B8 -35.8(4)
B6 B2 B3 B8 63.0(6)
B11 B2 B3 B8 -1.5(6)
C1 B2 B3 B4 34.1(4)
C7 B2 B3 B4 -99.2(5)
B6 B2 B3 B4 -0.4(6)
B11 B2 B3 B4 -64.9(6)
C28 C7 B8 B3 111.4(7)
B2 C7 B8 B3 -38.7(5)
B12 C7 B8 B3 -141.9(5)
B11 C7 B8 B3 -105.9(5)
C28 C7 B8 B9 -146.4(6)
B3 C7 B8 B9 102.2(5)
B2 C7 B8 B9 63.5(6)
B12 C7 B8 B9 -39.7(5)
B11 C7 B8 B9 -3.7(7)
C28 C7 B8 B12 -106.7(6)
B3 C7 B8 B12 141.9(5)
B2 C7 B8 B12 103.2(5)
B11 C7 B8 B12 36.0(5)
C28 C7 B8 B4 151.0(6)
B3 C7 B8 B4 39.6(4)
B2 C7 B8 B4 1.0(7)
B12 C7 B8 B4 -102.3(5)
B11 C7 B8 B4 -66.3(6)
C1 B3 B8 C7 96.2(5)
B4 B3 B8 C7 134.8(5)
B2 B3 B8 C7 35.2(4)
C7 B3 B8 B9 -97.8(5)
C1 B3 B8 B9 -1.7(6)
B4 B3 B8 B9 37.0(4)
B2 B3 B8 B9 -62.6(5)
C7 B3 B8 B12 -34.0(4)
C1 B3 B8 B12 62.1(5)
B4 B3 B8 B12 100.8(5)
B2 B3 B8 B12 1.2(6)
C7 B3 B8 B4 -134.8(5)
C1 B3 B8 B4 -38.7(4)
B2 B3 B8 B4 -99.6(5)
C1 B4 B8 C7 0.1(6)
B5 B4 B8 C7 62.8(6)
B9 B4 B8 C7 100.3(5)
B3 B4 B8 C7 -38.6(4)
C1 B4 B8 B3 38.7(4)
B5 B4 B8 B3 101.4(5)
B9 B4 B8 B3 138.8(5)
C1 B4 B8 B9 -100.2(5)
B5 B4 B8 B9 -37.5(4)
B3 B4 B8 B9 -138.8(5)
C1 B4 B8 B12 -62.2(6)
B5 B4 B8 B12 0.5(6)
B9 B4 B8 B12 38.0(4)
B3 B4 B8 B12 -100.9(5)
C7 B8 B9 B4 -98.2(5)
B3 B8 B9 B4 -37.1(4)
B12 B8 B9 B4 -137.6(5)
C7 B8 B9 B5 -60.8(6)
B3 B8 B9 B5 0.3(6)
B12 B8 B9 B5 -100.2(5)
B4 B8 B9 B5 37.4(4)
C7 B8 B9 B12 39.4(5)
B3 B8 B9 B12 100.5(5)
B4 B8 B9 B12 137.6(5)
C7 B8 B9 B10 2.3(6)
B3 B8 B9 B10 63.4(6)
B12 B8 B9 B10 -37.1(4)
B4 B8 B9 B10 100.5(5)
C1 B4 B9 B8 98.3(5)
B5 B4 B9 B8 138.1(5)
B3 B4 B9 B8 36.6(4)
C1 B4 B9 B5 -39.8(4)
B8 B4 B9 B5 -138.1(5)
B3 B4 B9 B5 -101.5(5)
C1 B4 B9 B12 60.5(6)
B5 B4 B9 B12 100.3(5)
B8 B4 B9 B12 -37.8(4)
B3 B4 B9 B12 -1.2(6)
C1 B4 B9 B10 -2.6(6)
B5 B4 B9 B10 37.2(4)
B8 B4 B9 B10 -100.9(5)
B3 B4 B9 B10 -64.3(6)
C1 B5 B9 B8 1.2(6)
B4 B5 B9 B8 -37.5(4)
B10 B5 B9 B8 100.7(5)
B6 B5 B9 B8 62.9(6)
C1 B5 B9 B4 38.7(4)
B10 B5 B9 B4 138.2(5)
B6 B5 B9 B4 100.4(5)
C1 B5 B9 B12 -62.0(6)
B4 B5 B9 B12 -100.7(5)
B10 B5 B9 B12 37.5(5)
B6 B5 B9 B12 -0.3(7)
C1 B5 B9 B10 -99.5(5)
B4 B5 B9 B10 -138.2(5)
B6 B5 B9 B10 -37.8(5)
C1 B5 B10 B12 61.2(6)
B4 B5 B10 B12 0.1(6)
B9 B5 B10 B12 -37.4(5)
B6 B5 B10 B12 100.5(5)
C1 B5 B10 B6 -39.4(4)
B4 B5 B10 B6 -100.4(5)
B9 B5 B10 B6 -137.9(5)
C1 B5 B10 B11 -2.4(6)
B4 B5 B10 B11 -63.4(6)
B9 B5 B10 B11 -101.0(5)
B6 B5 B10 B11 37.0(5)
C1 B5 B10 B9 98.6(5)
B4 B5 B10 B9 37.5(5)
B6 B5 B10 B9 137.9(5)
C1 B6 B10 B5 39.3(4)
B2 B6 B10 B5 100.4(5)
B11 B6 B10 B5 138.4(5)
C1 B6 B10 B12 -61.1(5)
B2 B6 B10 B12 0.0(6)
B11 B6 B10 B12 37.9(4)
B5 B6 B10 B12 -100.4(5)
C1 B6 B10 B11 -99.0(5)
B2 B6 B10 B11 -37.9(4)
B5 B6 B10 B11 -138.4(5)
C1 B6 B10 B9 1.9(6)
B2 B6 B10 B9 63.0(5)
B11 B6 B10 B9 100.9(5)
B5 B6 B10 B9 -37.4(4)
B8 B9 B10 B5 -100.7(6)
B4 B9 B10 B5 -37.2(5)
B12 B9 B10 B5 -137.8(5)
B8 B9 B10 B12 37.2(5)
B4 B9 B10 B12 100.6(5)
B5 B9 B10 B12 137.8(5)
B8 B9 B10 B6 -63.0(6)
B4 B9 B10 B6 0.4(6)
B5 B9 B10 B6 37.6(4)
B12 B9 B10 B6 -100.2(5)
B8 B9 B10 B11 -0.2(6)
B4 B9 B10 B11 63.3(6)
B5 B9 B10 B11 100.5(5)
B12 B9 B10 B11 -37.3(5)
C28 C7 B11 B2 -110.3(6)
B3 C7 B11 B2 36.9(5)
B8 C7 B11 B2 104.9(5)
B12 C7 B11 B2 140.7(4)
C28 C7 B11 B6 -149.0(6)
B3 C7 B11 B6 -1.9(7)
B2 C7 B11 B6 -38.7(4)
B8 C7 B11 B6 66.1(6)
B12 C7 B11 B6 102.0(5)
C28 C7 B11 B10 148.4(6)
B3 C7 B11 B10 -64.4(6)
B2 C7 B11 B10 -101.3(5)
B8 C7 B11 B10 3.6(7)
B12 C7 B11 B10 39.4(4)
C28 C7 B11 B12 109.0(6)
B3 C7 B11 B12 -103.8(5)
B2 C7 B11 B12 -140.7(4)
B8 C7 B11 B12 -35.8(5)
C1 B2 B11 C7 -95.4(5)
B6 B2 B11 C7 -135.3(5)
B3 B2 B11 C7 -33.4(4)
C1 B2 B11 B6 39.9(4)
C7 B2 B11 B6 135.3(5)
B3 B2 B11 B6 101.9(5)
C1 B2 B11 B10 2.0(6)
C7 B2 B11 B10 97.4(5)
B6 B2 B11 B10 -37.9(4)
B3 B2 B11 B10 63.9(6)
C1 B2 B11 B12 -60.8(6)
C7 B2 B11 B12 34.6(4)
B6 B2 B11 B12 -100.7(5)
B3 B2 B11 B12 1.2(6)
C1 B6 B11 C7 -0.4(6)
B2 B6 B11 C7 38.1(4)
B10 B6 B11 C7 -99.3(5)
B5 B6 B11 C7 -62.2(6)
C1 B6 B11 B2 -38.5(4)
B10 B6 B11 B2 -137.5(5)
B5 B6 B11 B2 -100.4(5)
C1 B6 B11 B10 99.0(5)
B2 B6 B11 B10 137.5(5)
B5 B6 B11 B10 37.1(5)
C1 B6 B11 B12 61.2(6)
B2 B6 B11 B12 99.7(5)
B10 B6 B11 B12 -37.7(5)
B5 B6 B11 B12 -0.6(7)
B5 B10 B11 C7 61.1(6)
B12 B10 B11 C7 -39.1(4)
B6 B10 B11 C7 98.4(5)
B9 B10 B11 C7 -2.0(6)
B5 B10 B11 B2 0.3(6)
B12 B10 B11 B2 -99.9(5)
B6 B10 B11 B2 37.6(5)
B9 B10 B11 B2 -62.8(6)
B5 B10 B11 B6 -37.3(5)
B12 B10 B11 B6 -137.5(5)
B9 B10 B11 B6 -100.4(5)
B5 B10 B11 B12 100.2(5)
B6 B10 B11 B12 137.5(5)
B9 B10 B11 B12 37.1(4)
C28 C7 B12 B8 112.2(6)
B3 C7 B12 B8 -36.1(5)
B2 C7 B12 B8 -105.2(5)
B11 C7 B12 B8 -142.0(5)
C28 C7 B12 B9 151.5(5)
B3 C7 B12 B9 3.2(7)
B2 C7 B12 B9 -65.8(6)
B8 C7 B12 B9 39.3(4)
B11 C7 B12 B9 -102.6(5)
C28 C7 B12 B10 -145.5(5)
B3 C7 B12 B10 66.2(6)
B2 C7 B12 B10 -2.9(6)
B8 C7 B12 B10 102.3(5)
B11 C7 B12 B10 -39.7(4)
C28 C7 B12 B11 -105.8(6)
B3 C7 B12 B11 105.9(5)
B2 C7 B12 B11 36.8(4)
B8 C7 B12 B11 142.0(5)
B3 B8 B12 C7 33.4(4)
B9 B8 B12 C7 135.0(5)
B4 B8 B12 C7 97.1(5)
C7 B8 B12 B9 -135.0(5)
B3 B8 B12 B9 -101.6(5)
B4 B8 B12 B9 -37.9(5)
C7 B8 B12 B10 -97.5(5)
B3 B8 B12 B10 -64.1(6)
B9 B8 B12 B10 37.5(5)
B4 B8 B12 B10 -0.4(6)
C7 B8 B12 B11 -33.9(4)
B3 B8 B12 B11 -0.5(6)
B9 B8 B12 B11 101.1(5)
B4 B8 B12 B11 63.2(6)
B8 B9 B12 C7 -38.9(5)
B4 B9 B12 C7 -1.1(6)
B5 B9 B12 C7 62.0(6)
B10 B9 B12 C7 99.4(5)
B4 B9 B12 B8 37.9(5)
B5 B9 B12 B8 100.9(6)
B10 B9 B12 B8 138.4(5)
B8 B9 B12 B10 -138.4(5)
B4 B9 B12 B10 -100.5(5)
B5 B9 B12 B10 -37.4(5)
B8 B9 B12 B11 -101.0(5)
B4 B9 B12 B11 -63.2(6)
B5 B9 B12 B11 -0.1(7)
B10 B9 B12 B11 37.3(5)
B5 B10 B12 C7 -61.8(6)
B6 B10 B12 C7 1.7(5)
B11 B10 B12 C7 39.2(4)
B9 B10 B12 C7 -99.2(5)
B5 B10 B12 B8 0.2(6)
B6 B10 B12 B8 63.6(5)
B11 B10 B12 B8 101.2(5)
B9 B10 B12 B8 -37.2(5)
B5 B10 B12 B9 37.4(5)
B6 B10 B12 B9 100.8(5)
B11 B10 B12 B9 138.4(5)
B5 B10 B12 B11 -101.0(5)
B6 B10 B12 B11 -37.6(4)
B9 B10 B12 B11 -138.4(5)
B2 B11 B12 C7 -34.2(4)
B6 B11 B12 C7 -96.8(5)
B10 B11 B12 C7 -134.8(5)
C7 B11 B12 B8 33.8(4)
B2 B11 B12 B8 -0.4(6)
B6 B11 B12 B8 -63.0(6)
B10 B11 B12 B8 -101.0(5)
C7 B11 B12 B9 97.3(5)
B2 B11 B12 B9 63.0(6)
B6 B11 B12 B9 0.4(6)
B10 B11 B12 B9 -37.5(5)
C7 B11 B12 B10 134.8(5)
B2 B11 B12 B10 100.5(5)
B6 B11 B12 B10 38.0(5)
B3B C1B C13B C14B -140.1(5)
B6B C1B C13B C14B 79.7(7)
B4B C1B C13B C14B -68.8(7)
B2B C1B C13B C14B 149.7(5)
B5B C1B C13B C14B 6.3(8)
C1B C13B C14B C19B -71.7(8)
C1B C13B C14B C15B 113.6(6)
C15B C14B C19B C18B 2.7(9)
C13B C14B C19B C18B -172.2(5)
C14B C19B C18B C17B 0.8(9)
C19B C18B C17B C16B -3.5(9)
C19B C18B C17B C20B 173.6(5)
C18B C17B C16B C15B 2.7(9)
C20B C17B C16B C15B -174.5(5)
C17B C16B C15B C14B 0.7(9)
C19B C14B C15B C16B -3.4(9)
C13B C14B C15B C16B 171.5(5)
C16B C17B C20B C21B 171.3(6)
C18B C17B C20B C21B -5.7(10)
C17B C20B C21B C22B -176.5(6)
C20B C21B C22B C27B -172.3(6)
C20B C21B C22B C23B 8.9(9)
C23B C22B C27B C26B -3.9(9)
C21B C22B C27B C26B 177.1(5)
C22B C27B C26B C25B 2.3(9)
C27B C26B C25B C24B 0.8(9)
C26B C25B C24B C23B -2.1(9)
C25B C24B C23B C22B 0.3(9)
C27B C22B C23B C24B 2.6(9)
C21B C22B C23B C24B -178.5(5)
B3B C7B C28B C29B -160.3(6)
B2B C7B C28B C29B -86.6(8)
B8B C7B C28B C29B 128.5(7)
B12B C7B C28B C29B 57.5(8)
B11B C7B C28B C29B -15.0(9)
B3B C7B C28B C33B 22.8(9)
B2B C7B C28B C33B 96.4(7)
B8B C7B C28B C33B -48.5(9)
B12B C7B C28B C33B -119.4(7)
B11B C7B C28B C33B 168.0(6)
C29B C28B C33B C32B -0.6(10)
C7B C28B C33B C32B 176.4(6)
C28B C33B C32B C31B 0.2(11)
C33B C32B C31B C30B 0.0(12)
C32B C31B C30B C29B 0.3(11)
C31B C30B C29B C28B -0.8(11)
C33B C28B C29B C30B 1.0(11)
C7B C28B C29B C30B -176.0(6)
C28B C7B B2B C1B -149.0(6)
B3B C7B B2B C1B -39.9(4)
B8B C7B B2B C1B -2.6(6)
B12B C7B B2B C1B 64.8(6)
B11B C7B B2B C1B 100.7(5)
C28B C7B B2B B11B 110.3(6)
B3B C7B B2B B11B -140.6(5)
B8B C7B B2B B11B -103.3(5)
B12B C7B B2B B11B -36.0(5)
C28B C7B B2B B6B 150.4(5)
B3B C7B B2B B6B -100.6(5)
B8B C7B B2B B6B -63.3(6)
B12B C7B B2B B6B 4.1(6)
B11B C7B B2B B6B 40.1(4)
C28B C7B B2B B3B -109.1(6)
B8B C7B B2B B3B 37.3(5)
B12B C7B B2B B3B 104.7(5)
B11B C7B B2B B3B 140.6(5)
C13B C1B B2B C7B 147.1(5)
B3B C1B B2B C7B 40.0(4)
B6B C1B B2B C7B -102.2(5)
B4B C1B B2B C7B 3.2(6)
B5B C1B B2B C7B -65.7(5)
C13B C1B B2B B11B -150.6(5)
B3B C1B B2B B11B 102.3(5)
B6B C1B B2B B11B -39.9(4)
B4B C1B B2B B11B 65.5(5)
B5B C1B B2B B11B -3.4(6)
C13B C1B B2B B6B -110.7(5)
B3B C1B B2B B6B 142.2(5)
B4B C1B B2B B6B 105.4(5)
B5B C1B B2B B6B 36.5(5)
C13B C1B B2B B3B 107.1(5)
B6B C1B B2B B3B -142.2(5)
B4B C1B B2B B3B -36.8(5)
B5B C1B B2B B3B -105.7(5)
C13B C1B B6B B11B 142.9(5)
B3B C1B B6B B11B 2.5(6)
B4B C1B B6B B11B -66.7(6)
B2B C1B B6B B11B 39.4(4)
B5B C1B B6B B11B -102.3(5)
C13B C1B B6B B5B -114.9(5)
B3B C1B B6B B5B 104.8(5)
B4B C1B B6B B5B 35.6(4)
B2B C1B B6B B5B 141.7(5)
C13B C1B B6B B2B 103.4(6)
B3B C1B B6B B2B -37.0(5)
B4B C1B B6B B2B -106.1(5)
B5B C1B B6B B2B -141.7(5)
C13B C1B B6B B10B -154.8(5)
B3B C1B B6B B10B 64.9(6)
B4B C1B B6B B10B -4.3(6)
B2B C1B B6B B10B 101.8(5)
B5B C1B B6B B10B -39.9(4)
C7B B2B B6B C1B 94.1(5)
B11B B2B B6B C1B 134.4(5)
B3B B2B B6B C1B 33.0(4)
C7B B2B B6B B11B -40.2(4)
C1B B2B B6B B11B -134.4(5)
B3B B2B B6B B11B -101.4(5)
C7B B2B B6B B5B 60.0(6)
C1B B2B B6B B5B -34.1(4)
B11B B2B B6B B5B 100.2(5)
B3B B2B B6B B5B -1.1(6)
C7B B2B B6B B10B -3.2(6)
C1B B2B B6B B10B -97.3(5)
B11B B2B B6B B10B 37.1(4)
B3B B2B B6B B10B -64.3(6)
C13B C1B B5B B10B 147.2(5)
B3B C1B B5B B10B -65.9(6)
B6B C1B B5B B10B 40.3(4)
B4B C1B B5B B10B -102.8(5)
B2B C1B B5B B10B 3.7(6)
C13B C1B B5B B6B 106.9(6)
B3B C1B B5B B6B -106.2(5)
B4B C1B B5B B6B -143.1(5)
B2B C1B B5B B6B -36.6(4)
C13B C1B B5B B9B -149.4(5)
B3B C1B B5B B9B -2.6(6)
B6B C1B B5B B9B 103.6(5)
B4B C1B B5B B9B -39.5(4)
B2B C1B B5B B9B 67.0(6)
C13B C1B B5B B4B -110.0(6)
B3B C1B B5B B4B 36.9(4)
B6B C1B B5B B4B 143.1(5)
B2B C1B B5B B4B 106.5(5)
B11B B6B B5B C1B 96.7(5)
B2B B6B B5B C1B 34.0(4)
B10B B6B B5B C1B 134.2(4)
C1B B6B B5B B10B -134.2(4)
B11B B6B B5B B10B -37.5(4)
B2B B6B B5B B10B -100.2(5)
C1B B6B B5B B9B -96.4(5)
B11B B6B B5B B9B 0.4(6)
B2B B6B B5B B9B -62.4(6)
B10B B6B B5B B9B 37.8(4)
C1B B6B B5B B4B -32.7(4)
B11B B6B B5B B4B 64.1(6)
B2B B6B B5B B4B 1.3(6)
B10B B6B B5B B4B 101.5(5)
C13B C1B B4B B3B -104.1(6)
B6B C1B B4B B3B 106.2(5)
B2B C1B B4B B3B 37.1(5)
B5B C1B B4B B3B 141.6(5)
C13B C1B B4B B8B -143.8(5)
B3B C1B B4B B8B -39.7(4)
B6B C1B B4B B8B 66.5(5)
B2B C1B B4B B8B -2.6(6)
B5B C1B B4B B8B 101.9(5)
C13B C1B B4B B9B 153.8(5)
B3B C1B B4B B9B -102.1(5)
B6B C1B B4B B9B 4.1(6)
B2B C1B B4B B9B -65.0(6)
B5B C1B B4B B9B 39.5(4)
C13B C1B B4B B5B 114.3(5)
B3B C1B B4B B5B -141.6(5)
B6B C1B B4B B5B -35.4(4)
B2B C1B B4B B5B -104.5(5)
B10B B5B B4B C1B 96.9(5)
B6B B5B B4B C1B 32.7(4)
B9B B5B B4B C1B 134.9(5)
C1B B5B B4B B3B -33.8(4)
B10B B5B B4B B3B 63.1(6)
B6B B5B B4B B3B -1.0(6)
B9B B5B B4B B3B 101.1(5)
C1B B5B B4B B8B -96.9(5)
B10B B5B B4B B8B 0.0(6)
B6B B5B B4B B8B -64.1(6)
B9B B5B B4B B8B 38.0(5)
C1B B5B B4B B9B -134.9(5)
B10B B5B B4B B9B -38.0(4)
B6B B5B B4B B9B -102.1(5)
C13B C1B B3B C7B -145.4(5)
B6B C1B B3B C7B -3.7(6)
B4B C1B B3B C7B 101.7(5)
B2B C1B B3B C7B -40.3(4)
B5B C1B B3B C7B 64.8(6)
C13B C1B B3B B8B 152.9(5)
B6B C1B B3B B8B -65.4(6)
B4B C1B B3B B8B 40.0(4)
B2B C1B B3B B8B -102.0(5)
B5B C1B B3B B8B 3.1(6)
C13B C1B B3B B4B 112.9(5)
B6B C1B B3B B4B -105.4(5)
B2B C1B B3B B4B -142.0(5)
B5B C1B B3B B4B -36.9(5)
C13B C1B B3B B2B -105.1(6)
B6B C1B B3B B2B 36.6(5)
B4B C1B B3B B2B 142.0(5)
B5B C1B B3B B2B 105.1(5)
C28B C7B B3B C1B 151.3(5)
B2B C7B B3B C1B 40.4(4)
B8B C7B B3B C1B -100.5(5)
B12B C7B B3B C1B -64.2(6)
B11B C7B B3B C1B 3.5(6)
C28B C7B B3B B8B -108.2(6)
B2B C7B B3B B8B 140.9(5)
B12B C7B B3B B8B 36.3(5)
B11B C7B B3B B8B 104.0(5)
C28B C7B B3B B4B -147.5(5)
B2B C7B B3B B4B 101.7(5)
B8B C7B B3B B4B -39.3(4)
B12B C7B B3B B4B -3.0(6)
B11B C7B B3B B4B 64.8(6)
C28B C7B B3B B2B 110.9(6)
B8B C7B B3B B2B -140.9(5)
B12B C7B B3B B2B -104.6(5)
B11B C7B B3B B2B -36.9(5)
B8B B4B B3B C1B 134.3(5)
B9B B4B B3B C1B 97.2(5)
B5B B4B B3B C1B 34.0(4)
C1B B4B B3B C7B -95.3(5)
B8B B4B B3B C7B 39.1(4)
B9B B4B B3B C7B 2.0(6)
B5B B4B B3B C7B -61.3(5)
C1B B4B B3B B8B -134.3(5)
B9B B4B B3B B8B -37.1(4)
B5B B4B B3B B8B -100.3(5)
C1B B4B B3B B2B -33.7(4)
B8B B4B B3B B2B 100.7(5)
B9B B4B B3B B2B 63.6(5)
B5B B4B B3B B2B 0.3(6)
C7B B2B B3B C1B -132.3(5)
B11B B2B B3B C1B -96.8(5)
B6B B2B B3B C1B -33.3(4)
C1B B2B B3B C7B 132.3(5)
B11B B2B B3B C7B 35.5(4)
B6B B2B B3B C7B 99.0(5)
C7B B2B B3B B8B -34.9(4)
C1B B2B B3B B8B 97.4(5)
B11B B2B B3B B8B 0.6(6)
B6B B2B B3B B8B 64.0(6)
C7B B2B B3B B4B -98.5(5)
C1B B2B B3B B4B 33.8(4)
B11B B2B B3B B4B -63.0(5)
B6B B2B B3B B4B 0.5(6)
C28B C7B B8B B3B 109.1(6)
B2B C7B B8B B3B -37.9(5)
B12B C7B B8B B3B -141.5(5)
B11B C7B B8B B3B -104.6(5)
C28B C7B B8B B4B 148.2(6)
B3B C7B B8B B4B 39.0(4)
B2B C7B B8B B4B 1.2(7)
B12B C7B B8B B4B -102.4(5)
B11B C7B B8B B4B -65.5(6)
C28B C7B B8B B12B -109.4(6)
B3B C7B B8B B12B 141.5(5)
B2B C7B B8B B12B 103.6(5)
B11B C7B B8B B12B 36.9(5)
C28B C7B B8B B9B -149.0(6)
B3B C7B B8B B9B 101.8(5)
B2B C7B B8B B9B 64.0(6)
B12B C7B B8B B9B -39.6(4)
B11B C7B B8B B9B -2.7(6)
C1B B3B B8B C7B 96.0(5)
B4B B3B B8B C7B 135.5(5)
B2B B3B B8B C7B 34.4(4)
C1B B3B B8B B4B -39.5(4)
C7B B3B B8B B4B -135.5(5)
B2B B3B B8B B4B -101.1(5)
C1B B3B B8B B12B 61.6(5)
C7B B3B B8B B12B -34.4(4)
B4B B3B B8B B12B 101.1(5)
B2B B3B B8B B12B 0.0(6)
C1B B3B B8B B9B -2.4(6)
C7B B3B B8B B9B -98.4(5)
B4B B3B B8B B9B 37.2(4)
B2B B3B B8B B9B -63.9(6)
C1B B4B B8B C7B 0.8(6)
B3B B4B B8B C7B -38.3(4)
B9B B4B B8B C7B 100.3(5)
B5B B4B B8B C7B 62.5(6)
C1B B4B B8B B3B 39.1(4)
B9B B4B B8B B3B 138.6(5)
B5B B4B B8B B3B 100.7(5)
C1B B4B B8B B12B -61.7(6)
B3B B4B B8B B12B -100.8(5)
B9B B4B B8B B12B 37.9(5)
B5B B4B B8B B12B 0.0(6)
C1B B4B B8B B9B -99.5(5)
B3B B4B B8B B9B -138.6(5)
B5B B4B B8B B9B -37.9(5)
C1B B5B B9B B8B 0.9(6)
B10B B5B B9B B8B 100.3(5)
B6B B5B B9B B8B 62.7(6)
B4B B5B B9B B8B -37.9(4)
C1B B5B B9B B4B 38.8(4)
B10B B5B B9B B4B 138.2(5)
B6B B5B B9B B4B 100.5(5)
C1B B5B B9B B12B -61.9(6)
B10B B5B B9B B12B 37.4(5)
B6B B5B B9B B12B -0.2(6)
B4B B5B B9B B12B -100.7(5)
C1B B5B B9B B10B -99.4(5)
B6B B5B B9B B10B -37.7(4)
B4B B5B B9B B10B -138.2(5)
C7B B8B B9B B5B -60.7(6)
B3B B8B B9B B5B 0.9(6)
B4B B8B B9B B5B 38.0(4)
B12B B8B B9B B5B -99.9(5)
C7B B8B B9B B4B -98.7(5)
B3B B8B B9B B4B -37.2(4)
B12B B8B B9B B4B -137.9(5)
C7B B8B B9B B12B 39.2(4)
B3B B8B B9B B12B 100.8(5)
B4B B8B B9B B12B 137.9(5)
C7B B8B B9B B10B 1.9(6)
B3B B8B B9B B10B 63.5(6)
B4B B8B B9B B10B 100.6(5)
B12B B8B B9B B10B -37.3(4)
C1B B4B B9B B5B -39.1(4)
B3B B4B B9B B5B -100.4(5)
B8B B4B B9B B5B -137.4(5)
C1B B4B B9B B8B 98.3(5)
B3B B4B B9B B8B 37.0(4)
B5B B4B B9B B8B 137.4(5)
C1B B4B B9B B12B 60.9(5)
B3B B4B B9B B12B -0.4(6)
B8B B4B B9B B12B -37.4(4)
B5B B4B B9B B12B 100.0(5)
C1B B4B B9B B10B -2.0(5)
B3B B4B B9B B10B -63.4(5)
B8B B4B B9B B10B -100.3(5)
B5B B4B B9B B10B 37.0(4)
C1B B5B B10B B11B -2.3(6)
B6B B5B B10B B11B 37.1(4)
B9B B5B B10B B11B -101.3(5)
B4B B5B B10B B11B -63.8(6)
C1B B5B B10B B6B -39.5(4)
B9B B5B B10B B6B -138.5(5)
B4B B5B B10B B6B -100.9(5)
C1B B5B B10B B12B 61.5(6)
B6B B5B B10B B12B 100.9(5)
B9B B5B B10B B12B -37.5(5)
B4B B5B B10B B12B 0.0(6)
C1B B5B B10B B9B 99.0(5)
B6B B5B B10B B9B 138.5(5)
B4B B5B B10B B9B 37.5(4)
C1B B6B B10B B5B 39.7(4)
B11B B6B B10B B5B 138.1(5)
B2B B6B B10B B5B 101.3(5)
C1B B6B B10B B11B -98.4(5)
B5B B6B B10B B11B -138.1(5)
B2B B6B B10B B11B -36.7(4)
C1B B6B B10B B12B -60.4(5)
B11B B6B B10B B12B 37.9(4)
B5B B6B B10B B12B -100.1(5)
B2B B6B B10B B12B 1.2(6)
C1B B6B B10B B9B 2.7(6)
B11B B6B B10B B9B 101.1(5)
B5B B6B B10B B9B -36.9(4)
B2B B6B B10B B9B 64.4(5)
B8B B9B B10B B5B -100.4(5)
B4B B9B B10B B5B -37.4(4)
B12B B9B B10B B5B -137.7(5)
B5B B9B B10B B11B 99.9(5)
B8B B9B B10B B11B -0.5(6)
B4B B9B B10B B11B 62.5(6)
B12B B9B B10B B11B -37.8(5)
B5B B9B B10B B6B 37.0(4)
B8B B9B B10B B6B -63.5(5)
B4B B9B B10B B6B -0.4(6)
B12B B9B B10B B6B -100.8(5)
B5B B9B B10B B12B 137.7(5)
B8B B9B B10B B12B 37.3(5)
B4B B9B B10B B12B 100.3(5)
C28B C7B B11B B2B -109.3(6)
B3B C7B B11B B2B 37.8(5)
B8B C7B B11B B2B 105.4(5)
B12B C7B B11B B2B 142.0(5)
C28B C7B B11B B6B -149.3(6)
B3B C7B B11B B6B -2.2(6)
B2B C7B B11B B6B -40.1(4)
B8B C7B B11B B6B 65.3(6)
B12B C7B B11B B6B 102.0(5)
C28B C7B B11B B10B 147.8(6)
B3B C7B B11B B10B -65.1(6)
B2B C7B B11B B10B -103.0(5)
B8B C7B B11B B10B 2.4(6)
B12B C7B B11B B10B 39.1(4)
C28B C7B B11B B12B 108.7(6)
B3B C7B B11B B12B -104.2(5)
B2B C7B B11B B12B -142.0(5)
B8B C7B B11B B12B -36.7(5)
C1B B2B B11B C7B -95.3(5)
B6B B2B B11B C7B -134.6(5)
B3B B2B B11B C7B -34.6(4)
C7B B2B B11B B6B 134.6(5)
C1B B2B B11B B6B 39.3(4)
B3B B2B B11B B6B 100.0(5)
C7B B2B B11B B10B 97.1(5)
C1B B2B B11B B10B 1.8(6)
B6B B2B B11B B10B -37.5(4)
B3B B2B B11B B10B 62.5(5)
C7B B2B B11B B12B 33.6(4)
C1B B2B B11B B12B -61.7(5)
B6B B2B B11B B12B -101.0(5)
B3B B2B B11B B12B -1.0(6)
C1B B6B B11B C7B -0.1(6)
B5B B6B B11B C7B -62.1(6)
B2B B6B B11B C7B 39.1(4)
B10B B6B B11B C7B -99.4(5)
C1B B6B B11B B2B -39.3(4)
B5B B6B B11B B2B -101.2(5)
B10B B6B B11B B2B -138.5(5)
C1B B6B B11B B10B 99.2(5)
B5B B6B B11B B10B 37.3(4)
B2B B6B B11B B10B 138.5(5)
C1B B6B B11B B12B 61.6(6)
B5B B6B B11B B12B -0.4(6)
B2B B6B B11B B12B 100.8(5)
B10B B6B B11B B12B -37.7(4)
B5B B10B B11B C7B 62.0(5)
B6B B10B B11B C7B 99.2(5)
B12B B10B B11B C7B -38.6(4)
B9B B10B B11B C7B -1.1(6)
B5B B10B B11B B2B 0.4(6)
B6B B10B B11B B2B 37.6(4)
B12B B10B B11B B2B -100.2(5)
B9B B10B B11B B2B -62.7(6)
B5B B10B B11B B6B -37.2(4)
B12B B10B B11B B6B -137.8(5)
B9B B10B B11B B6B -100.3(5)
B5B B10B B11B B12B 100.6(5)
B6B B10B B11B B12B 137.8(5)
B9B B10B B11B B12B 37.5(5)
C28B C7B B12B B8B 107.9(6)
B3B C7B B12B B8B -36.4(4)
B2B C7B B12B B8B -105.5(5)
B11B C7B B12B B8B -141.0(5)
C28B C7B B12B B10B -149.9(5)
B3B C7B B12B B10B 65.7(6)
B2B C7B B12B B10B -3.3(7)
B8B C7B B12B B10B 102.1(5)
B11B C7B B12B B10B -38.9(4)
C28B C7B B12B B9B 147.1(5)
B3B C7B B12B B9B 2.7(6)
B2B C7B B12B B9B -66.3(6)
B8B C7B B12B B9B 39.2(4)
B11B C7B B12B B9B -101.8(5)
C28B C7B B12B B11B -111.1(6)
B3B C7B B12B B11B 104.6(5)
B2B C7B B12B B11B 35.5(5)
B8B C7B B12B B11B 141.0(5)
B3B B8B B12B C7B 34.0(4)
B4B B8B B12B C7B 97.5(5)
B9B B8B B12B C7B 135.3(5)
C7B B8B B12B B10B -97.5(5)
B3B B8B B12B B10B -63.6(6)
B4B B8B B12B B10B 0.0(7)
B9B B8B B12B B10B 37.8(5)
C7B B8B B12B B9B -135.3(5)
B3B B8B B12B B9B -101.3(5)
B4B B8B B12B B9B -37.7(5)
C7B B8B B12B B11B -34.6(4)
B3B B8B B12B B11B -0.6(6)
B4B B8B B12B B11B 63.0(6)
B9B B8B B12B B11B 100.7(5)
B5B B10B B12B C7B -61.8(6)
B11B B10B B12B C7B 38.7(5)
B6B B10B B12B C7B 1.2(6)
B9B B10B B12B C7B -99.3(5)
B5B B10B B12B B8B 0.0(6)
B11B B10B B12B B8B 100.5(5)
B6B B10B B12B B8B 63.0(6)
B9B B10B B12B B8B -37.5(5)
B5B B10B B12B B9B 37.5(5)
B11B B10B B12B B9B 138.0(5)
B6B B10B B12B B9B 100.5(5)
B5B B10B B12B B11B -100.5(5)
B6B B10B B12B B11B -37.5(4)
B9B B10B B12B B11B -138.0(5)
B5B B9B B12B C7B 62.0(6)
B8B B9B B12B C7B -38.7(4)
B4B B9B B12B C7B -1.4(6)
B10B B9B B12B C7B 99.3(5)
B5B B9B B12B B8B 100.7(5)
B4B B9B B12B B8B 37.4(4)
B10B B9B B12B B8B 138.0(5)
B5B B9B B12B B10B -37.3(5)
B8B B9B B12B B10B -138.0(5)
B4B B9B B12B B10B -100.6(5)
B5B B9B B12B B11B 0.0(6)
B8B B9B B12B B11B -100.7(5)
B4B B9B B12B B11B -63.3(6)
B10B B9B B12B B11B 37.3(5)
B2B B11B B12B C7B -33.5(4)
B6B B11B B12B C7B -97.5(5)
B10B B11B B12B C7B -135.4(5)
C7B B11B B12B B8B 34.5(4)
B2B B11B B12B B8B 1.0(6)
B6B B11B B12B B8B -63.0(6)
B10B B11B B12B B8B -100.9(5)
C7B B11B B12B B10B 135.4(5)
B2B B11B B12B B10B 101.9(5)
B6B B11B B12B B10B 37.9(5)
C7B B11B B12B B9B 97.8(5)
B2B B11B B12B B9B 64.3(6)
B6B B11B B12B B9B 0.2(6)
B10B B11B B12B B9B -37.7(5)
